data_2240305
loop_
_publ_author_name
'Kawasaki, Takeshi'
'Kitazawa, Takafumi'

_publ_section_title
;
 Crystal structure of
 dioxidobis(pentane-2,4-dionato-\k^2^<i>O</i>,<i>O</i>')[1-phenyl-3-(pyridin-4-yl)propane-\k<i>N</i>]uranium(VI)
;
_journal_coeditor_code CQ2012
_journal_issue 1
_journal_name_full 'Acta Crystallographica Section E'
_journal_page_first 42
_journal_page_last 44
_journal_paper_doi 10.1107/S2056989014026607
_journal_volume 71
_journal_year 2015
_chemical_formula_iupac '[U (C5 H7 O2)2 O2 (C14 H15 N)]'
_chemical_formula_moiety 'C24 H29 N O6 U'
_chemical_formula_sum 'C24 H29 N O6 U'
_chemical_formula_weight 665.51
_chemical_name_systematic
Dioxidobis(pentane-2,4-dionato-\k^2^<i>O</i>,<i>O</i>')[1-phenyl-3-(pyridin-4-yl)propane-\k<i>N</i>]uranium(VI)
_space_group_IT_number 2
_symmetry_cell_setting triclinic
_symmetry_space_group_name_Hall '-P 1'
_symmetry_space_group_name_H-M 'P -1'
_atom_sites_solution_hydrogens geom
_atom_sites_solution_primary direct
_atom_sites_solution_secondary difmap
_audit_creation_method SHELXL-97
_cell_angle_alpha 108.67(3)
_cell_angle_beta 98.50(3)
_cell_angle_gamma 100.81(3)
_cell_formula_units_Z 2
_cell_length_a 8.2100(16)
_cell_length_b 11.530(2)
_cell_length_c 14.516(3)
_cell_measurement_reflns_used 4311
_cell_measurement_temperature 297
_cell_measurement_theta_max 28.5
_cell_measurement_theta_min 2.59
_cell_volume 1246.4(5)
_computing_cell_refinement
;
SAINT (Bruker, 2007) and XSCANS (Bruker, 2007)
;
_computing_data_collection
;
APEX2 (Bruker, 2007) and XSCANS (Bruker, 2007)
;
_computing_data_reduction
;
APEX2 (Bruker, 2007) and SAINT (Bruker, 2007)
;
_computing_molecular_graphics
;
SHELXTL (Sheldrick, 2008) and ORTEP-3 for Windows (Farrugia,
2012)
;
_computing_publication_material
;
SHELXTL (Sheldrick, 2008) and PLATON (Spek, 2009)
;
_computing_structure_refinement
;
SHELXL97 (Sheldrick, 2008)
;
_computing_structure_solution
;
SHELXS97 (Sheldrick, 2008)
;
_diffrn_ambient_temperature 297
_diffrn_detector_area_resol_mean 8.333
_diffrn_measured_fraction_theta_full 0.990
_diffrn_measured_fraction_theta_max 0.884
_diffrn_measurement_device_type 'Bruker SMART APEXII'
_diffrn_measurement_method '\w scans'
_diffrn_radiation_monochromator graphite
_diffrn_radiation_source 'fine-focus sealed tube'
_diffrn_radiation_type MoK\a
_diffrn_radiation_wavelength 0.71073
_diffrn_reflns_av_R_equivalents 0.0149
_diffrn_reflns_av_sigmaI/netI 0.0368
_diffrn_reflns_limit_h_max 9
_diffrn_reflns_limit_h_min -11
_diffrn_reflns_limit_k_max 15
_diffrn_reflns_limit_k_min -16
_diffrn_reflns_limit_l_max 20
_diffrn_reflns_limit_l_min -14
_diffrn_reflns_number 9353
_diffrn_reflns_theta_full 25.00
_diffrn_reflns_theta_max 30.89
_diffrn_reflns_theta_min 1.93
_diffrn_standards_decay_% 0
_exptl_absorpt_coefficient_mu 6.548
_exptl_absorpt_correction_T_max 0.2808
_exptl_absorpt_correction_T_min 0.1488
_exptl_absorpt_correction_type analytical
_exptl_absorpt_process_details
;
(XPREP; Bruker, 2007)
;
_exptl_crystal_colour orange
_exptl_crystal_density_diffrn 1.773
_exptl_crystal_density_method 'not measured'
_exptl_crystal_description block
_exptl_crystal_F_000 640
_exptl_crystal_size_max 0.47
_exptl_crystal_size_mid 0.29
_exptl_crystal_size_min 0.26
_refine_diff_density_max 0.883
_refine_diff_density_min -0.643
_refine_ls_extinction_method none
_refine_ls_goodness_of_fit_ref 0.989
_refine_ls_hydrogen_treatment constr
_refine_ls_matrix_type full
_refine_ls_number_parameters 293
_refine_ls_number_reflns 6948
_refine_ls_number_restraints 0
_refine_ls_restrained_S_all 0.989
_refine_ls_R_factor_all 0.0347
_refine_ls_R_factor_gt 0.0268
_refine_ls_shift/su_max 0.003
_refine_ls_shift/su_mean 0.000
_refine_ls_structure_factor_coef Fsqd
_refine_ls_weighting_details 'calc w=1/[\s^2^(Fo^2^)+(0.0257P)^2^+0.0000P] where P=(Fo^2^+2Fc^2^)/3'
_refine_ls_weighting_scheme calc
_refine_ls_wR_factor_gt 0.0539
_refine_ls_wR_factor_ref 0.0560
_reflns_number_gt 6026
_reflns_number_total 6948
_reflns_threshold_expression I>2\s(I)
_cod_data_source_file cq2012sup1.cf
_cod_data_source_block I
_cod_original_cell_volume 1246.4(4)
_cod_database_code 2240305
_cod_database_fobs_code 2240305

loop_
_symmetry_equiv_pos_as_xyz
'x, y, z'
'-x, -y, -z'

loop_
_atom_site_type_symbol
_atom_site_label
_atom_site_fract_x
_atom_site_fract_y
_atom_site_fract_z
_atom_site_U_iso_or_equiv
_atom_site_adp_type
_atom_site_calc_flag
_atom_site_refinement_flags
_atom_site_occupancy
_atom_site_symmetry_multiplicity
U U1 0.488854(15) 0.690915(11) 0.372080(8) 0.03519(4) Uani d . 1 1
O O1 0.3391(3) 0.5504(2) 0.3581(2) 0.0535(6) Uani d . 1 1
O O2 0.6386(3) 0.8327(2) 0.38786(19) 0.0525(6) Uani d . 1 1
O O3 0.6977(3) 0.6473(3) 0.47398(18) 0.0566(7) Uani d . 1 1
O O4 0.6471(3) 0.5741(2) 0.27211(18) 0.0521(6) Uani d . 1 1
O O5 0.3569(4) 0.6784(3) 0.21310(17) 0.0579(7) Uani d . 1 1
O O6 0.2846(3) 0.8105(3) 0.38825(18) 0.0567(7) Uani d . 1 1
N N1 0.4613(4) 0.7730(3) 0.55740(19) 0.0397(6) Uani d . 1 1
C C1 0.9705(6) 0.6794(5) 0.5706(3) 0.0810(14) Uani d . 1 1
H H1A 0.9878 0.7680 0.6071 0.121 Uiso calc R 1 1
H H1B 1.0774 0.6618 0.5601 0.121 Uiso calc R 1 1
H H1C 0.9231 0.6316 0.6080 0.121 Uiso calc R 1 1
C C2 0.8488(5) 0.6426(3) 0.4705(3) 0.0493(9) Uani d . 1 1
C C3 0.9047(5) 0.6043(4) 0.3827(3) 0.0573(10) Uani d . 1 1
H H3 1.0188 0.6043 0.3872 0.069 Uiso calc R 1 1
C C4 0.8004(5) 0.5661(3) 0.2886(3) 0.0497(9) Uani d . 1 1
C C5 0.8646(7) 0.5049(5) 0.1981(4) 0.0757(14) Uani d . 1 1
H H5A 0.7867 0.4249 0.1584 0.114 Uiso calc R 1 1
H H5B 0.9744 0.4920 0.2186 0.114 Uiso calc R 1 1
H H5C 0.8738 0.5586 0.1595 0.114 Uiso calc R 1 1
C C6 0.2066(7) 0.6847(5) 0.0645(3) 0.0796(15) Uani d . 1 1
H H6A 0.3049 0.7172 0.0433 0.119 Uiso calc R 1 1
H H6B 0.1140 0.7170 0.0434 0.119 Uiso calc R 1 1
H H6C 0.1752 0.5940 0.0354 0.119 Uiso calc R 1 1
C C7 0.2466(5) 0.7251(4) 0.1764(3) 0.0496(9) Uani d . 1 1
C C8 0.1637(5) 0.8067(4) 0.2321(3) 0.0560(10) Uani d . 1 1
H H8 0.0878 0.8375 0.1980 0.067 Uiso calc R 1 1
C C9 0.1856(4) 0.8459(3) 0.3350(3) 0.0473(8) Uani d . 1 1
C C10 0.0891(6) 0.9354(4) 0.3879(3) 0.0670(12) Uani d . 1 1
H H10A -0.0194 0.8881 0.3894 0.101 Uiso calc R 1 1
H H10B 0.0723 0.9919 0.3531 0.101 Uiso calc R 1 1
H H10C 0.1526 0.9833 0.4549 0.101 Uiso calc R 1 1
C C11 0.4545(5) 0.6962(3) 0.6101(3) 0.0449(8) Uani d . 1 1
H H11 0.4583 0.6129 0.5791 0.054 Uiso calc R 1 1
C C12 0.4422(5) 0.7361(4) 0.7083(3) 0.0479(8) Uani d . 1 1
H H12 0.4371 0.6798 0.7421 0.058 Uiso calc R 1 1
C C13 0.4373(4) 0.8594(3) 0.7568(2) 0.0434(8) Uani d . 1 1
C C14 0.4484(5) 0.9381(3) 0.7028(3) 0.0476(8) Uani d . 1 1
H H14 0.4501 1.0227 0.7333 0.057 Uiso calc R 1 1
C C15 0.4570(5) 0.8929(3) 0.6042(3) 0.0470(8) Uani d . 1 1
H H15 0.4599 0.9474 0.5688 0.056 Uiso calc R 1 1
C C16 0.4135(6) 0.9028(4) 0.8628(3) 0.0576(10) Uani d . 1 1
H H16A 0.4701 0.9919 0.8956 0.069 Uiso calc R 1 1
H H16B 0.4675 0.8568 0.8984 0.069 Uiso calc R 1 1
C C17 0.2268(6) 0.8831(4) 0.8692(3) 0.0586(10) Uani d . 1 1
H H17A 0.1655 0.7980 0.8253 0.070 Uiso calc R 1 1
H H17B 0.2195 0.8901 0.9367 0.070 Uiso calc R 1 1
C C18 0.1404(5) 0.9765(4) 0.8412(3) 0.0536(9) Uani d . 1 1
H H18A 0.1565 0.9747 0.7759 0.064 Uiso calc R 1 1
H H18B 0.0192 0.9492 0.8361 0.064 Uiso calc R 1 1
C C19 0.2056(5) 1.1116(4) 0.9144(3) 0.0488(8) Uani d . 1 1
C C20 0.1846(6) 1.1420(4) 1.0114(3) 0.0621(11) Uani d . 1 1
H H20 0.1317 1.0788 1.0318 0.075 Uiso calc R 1 1
C C21 0.2424(6) 1.2672(5) 1.0796(3) 0.0750(14) Uani d . 1 1
H H21 0.2255 1.2868 1.1442 0.090 Uiso calc R 1 1
C C22 0.3239(6) 1.3604(5) 1.0503(4) 0.0772(14) Uani d . 1 1
H H22 0.3654 1.4431 1.0952 0.093 Uiso calc R 1 1
C C23 0.3428(7) 1.3292(5) 0.9534(4) 0.0796(14) Uani d . 1 1
H H23 0.3952 1.3923 0.9328 0.096 Uiso calc R 1 1
C C24 0.2867(6) 1.2082(4) 0.8869(3) 0.0627(11) Uani d . 1 1
H H24 0.3030 1.1900 0.8222 0.075 Uiso calc R 1 1

loop_
_atom_site_aniso_label
_atom_site_aniso_U_11
_atom_site_aniso_U_22
_atom_site_aniso_U_33
_atom_site_aniso_U_12
_atom_site_aniso_U_13
_atom_site_aniso_U_23
U1 0.03593(7) 0.03608(7) 0.03601(7) 0.01545(5) 0.00830(5) 0.01242(5)
O1 0.0494(15) 0.0444(15) 0.0616(16) 0.0058(12) 0.0129(12) 0.0154(12)
O2 0.0563(16) 0.0411(14) 0.0611(16) 0.0096(12) 0.0197(13) 0.0182(12)
O3 0.0536(16) 0.078(2) 0.0503(14) 0.0391(15) 0.0132(12) 0.0262(14)
O4 0.0537(16) 0.0575(16) 0.0478(14) 0.0285(13) 0.0151(12) 0.0124(12)
O5 0.0669(18) 0.0722(19) 0.0417(13) 0.0421(15) 0.0081(12) 0.0175(13)
O6 0.0607(17) 0.0762(19) 0.0453(13) 0.0456(15) 0.0134(12) 0.0208(13)
N1 0.0469(16) 0.0383(15) 0.0385(14) 0.0166(13) 0.0148(12) 0.0141(12)
C1 0.067(3) 0.093(4) 0.075(3) 0.026(3) -0.012(2) 0.029(3)
C2 0.046(2) 0.043(2) 0.062(2) 0.0183(16) 0.0049(17) 0.0212(17)
C3 0.0358(19) 0.065(3) 0.079(3) 0.0201(18) 0.0187(19) 0.030(2)
C4 0.052(2) 0.044(2) 0.068(2) 0.0230(17) 0.0303(19) 0.0257(18)
C5 0.093(4) 0.072(3) 0.086(3) 0.043(3) 0.054(3) 0.032(3)
C6 0.092(4) 0.107(4) 0.046(2) 0.048(3) 0.004(2) 0.029(2)
C7 0.048(2) 0.056(2) 0.0462(19) 0.0167(18) 0.0018(16) 0.0232(17)
C8 0.055(2) 0.064(3) 0.052(2) 0.030(2) 0.0006(18) 0.0204(19)
C9 0.0377(18) 0.043(2) 0.058(2) 0.0173(15) 0.0035(16) 0.0130(17)
C10 0.062(3) 0.068(3) 0.071(3) 0.040(2) 0.011(2) 0.014(2)
C11 0.057(2) 0.0391(19) 0.0473(19) 0.0229(16) 0.0172(17) 0.0184(15)
C12 0.060(2) 0.049(2) 0.0470(19) 0.0214(18) 0.0182(17) 0.0262(17)
C13 0.0427(19) 0.048(2) 0.0362(16) 0.0154(16) 0.0057(14) 0.0101(15)
C14 0.060(2) 0.0379(19) 0.0438(18) 0.0158(17) 0.0158(17) 0.0096(15)
C15 0.062(2) 0.0379(19) 0.0488(19) 0.0157(17) 0.0215(17) 0.0192(16)
C16 0.076(3) 0.066(3) 0.0361(18) 0.034(2) 0.0081(18) 0.0178(18)
C17 0.079(3) 0.055(2) 0.051(2) 0.021(2) 0.029(2) 0.0227(19)
C18 0.052(2) 0.057(2) 0.053(2) 0.0113(18) 0.0174(18) 0.0191(19)
C19 0.0391(19) 0.058(2) 0.048(2) 0.0161(17) 0.0076(16) 0.0160(18)
C20 0.063(3) 0.065(3) 0.056(2) 0.015(2) 0.018(2) 0.017(2)
C21 0.073(3) 0.084(4) 0.058(3) 0.033(3) 0.011(2) 0.007(2)
C22 0.069(3) 0.051(3) 0.094(4) 0.018(2) -0.001(3) 0.009(3)
C23 0.081(3) 0.053(3) 0.103(4) 0.013(2) 0.019(3) 0.029(3)
C24 0.064(3) 0.063(3) 0.069(3) 0.021(2) 0.019(2) 0.030(2)

loop_
_atom_type_symbol
_atom_type_description
_atom_type_scat_dispersion_real
_atom_type_scat_dispersion_imag
_atom_type_scat_source
C C 0.0033 0.0016 'International Tables Vol C Tables 4.2.6.8 and 6.1.1.4'
H H 0.0000 0.0000 'International Tables Vol C Tables 4.2.6.8 and 6.1.1.4'
N N 0.0061 0.0033 'International Tables Vol C Tables 4.2.6.8 and 6.1.1.4'
O O 0.0106 0.0060 'International Tables Vol C Tables 4.2.6.8 and 6.1.1.4'
U U -9.6767 9.6646 'International Tables Vol C Tables 4.2.6.8 and 6.1.1.4'

loop_
_geom_angle_atom_site_label_1
_geom_angle_atom_site_label_2
_geom_angle_atom_site_label_3
_geom_angle
_geom_angle_publ_flag
O1 U1 O2 179.19(11) y
O1 U1 O3 91.86(12) ?
O1 U1 O4 91.38(11) ?
O1 U1 O5 89.82(12) ?
O1 U1 O6 92.85(12) ?
O2 U1 O3 87.91(12) ?
O2 U1 O4 89.27(11) ?
O2 U1 O5 90.77(12) ?
O2 U1 O6 86.82(11) ?
O3 U1 O4 70.88(9) y
O3 U1 O5 149.99(9) ?
O3 U1 O6 138.83(9) y
O4 U1 O5 79.13(9) y
O4 U1 O6 149.71(9) ?
O5 U1 O6 70.91(9) y
O1 U1 N1 86.45(11) y
O2 U1 N1 92.74(11) y
O3 U1 N1 69.37(9) y
O4 U1 N1 140.08(8) ?
O5 U1 N1 140.62(9) ?
O6 U1 N1 70.15(9) y
C2 O3 U1 132.2(2) ?
C4 O4 U1 132.7(2) ?
C7 O5 U1 137.4(2) ?
C9 O6 U1 139.2(2) ?
C11 N1 C15 117.5(3) ?
C11 N1 U1 120.6(2) ?
C15 N1 U1 121.9(2) ?
C2 C1 H1A 109.5 ?
C2 C1 H1B 109.5 ?
H1A C1 H1B 109.5 ?
C2 C1 H1C 109.5 ?
H1A C1 H1C 109.5 ?
H1B C1 H1C 109.5 ?
O3 C2 C3 123.9(4) ?
O3 C2 C1 115.6(4) ?
C3 C2 C1 120.5(4) ?
C2 C3 C4 123.8(3) ?
C2 C3 H3 118.1 ?
C4 C3 H3 118.1 ?
O4 C4 C3 124.5(3) ?
O4 C4 C5 115.8(4) ?
C3 C4 C5 119.7(4) ?
C4 C5 H5A 109.5 ?
C4 C5 H5B 109.5 ?
H5A C5 H5B 109.5 ?
C4 C5 H5C 109.5 ?
H5A C5 H5C 109.5 ?
H5B C5 H5C 109.5 ?
C7 C6 H6A 109.5 ?
C7 C6 H6B 109.5 ?
H6A C6 H6B 109.5 ?
C7 C6 H6C 109.5 ?
H6A C6 H6C 109.5 ?
H6B C6 H6C 109.5 ?
O5 C7 C8 124.5(3) ?
O5 C7 C6 115.5(4) ?
C8 C7 C6 120.0(3) ?
C7 C8 C9 124.8(3) ?
C7 C8 H8 117.6 ?
C9 C8 H8 117.6 ?
O6 C9 C8 122.9(3) ?
O6 C9 C10 116.8(3) ?
C8 C9 C10 120.3(3) ?
C9 C10 H10A 109.5 ?
C9 C10 H10B 109.5 ?
H10A C10 H10B 109.5 ?
C9 C10 H10C 109.5 ?
H10A C10 H10C 109.5 ?
H10B C10 H10C 109.5 ?
N1 C11 C12 122.5(3) ?
N1 C11 H11 118.8 ?
C12 C11 H11 118.8 ?
C11 C12 C13 120.3(3) ?
C11 C12 H12 119.8 ?
C13 C12 H12 119.8 ?
C14 C13 C12 116.7(3) ?
C14 C13 C16 122.3(3) ?
C12 C13 C16 121.0(3) ?
C15 C14 C13 120.7(3) ?
C15 C14 H14 119.6 ?
C13 C14 H14 119.6 ?
N1 C15 C14 122.3(3) ?
N1 C15 H15 118.9 ?
C14 C15 H15 118.9 ?
C13 C16 C17 113.2(3) ?
C13 C16 H16A 108.9 ?
C17 C16 H16A 108.9 ?
C13 C16 H16B 108.9 ?
C17 C16 H16B 108.9 ?
H16A C16 H16B 107.7 ?
C18 C17 C16 113.9(3) ?
C18 C17 H17A 108.8 ?
C16 C17 H17A 108.8 ?
C18 C17 H17B 108.8 ?
C16 C17 H17B 108.8 ?
H17A C17 H17B 107.7 ?
C19 C18 C17 114.2(3) ?
C19 C18 H18A 108.7 ?
C17 C18 H18A 108.7 ?
C19 C18 H18B 108.7 ?
C17 C18 H18B 108.7 ?
H18A C18 H18B 107.6 ?
C20 C19 C24 117.9(4) ?
C20 C19 C18 120.4(4) ?
C24 C19 C18 121.7(4) ?
C19 C20 C21 120.9(4) ?
C19 C20 H20 119.5 ?
C21 C20 H20 119.5 ?
C22 C21 C20 119.7(5) ?
C22 C21 H21 120.1 ?
C20 C21 H21 120.1 ?
C21 C22 C23 118.8(5) ?
C21 C22 H22 120.6 ?
C23 C22 H22 120.6 ?
C24 C23 C22 121.7(5) ?
C24 C23 H23 119.1 ?
C22 C23 H23 119.1 ?
C23 C24 C19 120.8(4) ?
C23 C24 H24 119.6 ?
C19 C24 H24 119.6 ?

loop_
_geom_bond_atom_site_label_1
_geom_bond_atom_site_label_2
_geom_bond_distance
_geom_bond_publ_flag
U1 O1 1.773(3) y
U1 O2 1.777(3) y
U1 O3 2.330(2) y
U1 O4 2.360(2) y
U1 O5 2.348(2) y
U1 O6 2.354(2) y
U1 N1 2.610(3) y
O3 C2 1.260(4) ?
O4 C4 1.272(4) ?
O5 C7 1.271(4) ?
O6 C9 1.251(4) ?
N1 C11 1.342(4) ?
N1 C15 1.342(4) ?
C1 C2 1.519(5) ?
C1 H1A 0.9600 ?
C1 H1B 0.9600 ?
C1 H1C 0.9600 ?
C2 C3 1.384(6) ?
C3 C4 1.386(6) ?
C3 H3 0.9300 ?
C4 C5 1.501(5) ?
C5 H5A 0.9600 ?
C5 H5B 0.9600 ?
C5 H5C 0.9600 ?
C6 C7 1.505(5) ?
C6 H6A 0.9600 ?
C6 H6B 0.9600 ?
C6 H6C 0.9600 ?
C7 C8 1.385(5) ?
C8 C9 1.388(5) ?
C8 H8 0.9300 ?
C9 C10 1.504(5) ?
C10 H10A 0.9600 ?
C10 H10B 0.9600 ?
C10 H10C 0.9600 ?
C11 C12 1.376(5) ?
C11 H11 0.9300 ?
C12 C13 1.382(5) ?
C12 H12 0.9300 ?
C13 C14 1.375(5) ?
C13 C16 1.512(5) ?
C14 C15 1.375(5) ?
C14 H14 0.9300 ?
C15 H15 0.9300 ?
C16 C17 1.528(6) ?
C16 H16A 0.9700 ?
C16 H16B 0.9700 ?
C17 C18 1.519(5) ?
C17 H17A 0.9700 ?
C17 H17B 0.9700 ?
C18 C19 1.517(6) ?
C18 H18A 0.9700 ?
C18 H18B 0.9700 ?
C19 C20 1.382(5) ?
C19 C24 1.389(6) ?
C20 C21 1.407(6) ?
C20 H20 0.9300 ?
C21 C22 1.375(7) ?
C21 H21 0.9300 ?
C22 C23 1.375(7) ?
C22 H22 0.9300 ?
C23 C24 1.362(6) ?
C23 H23 0.9300 ?
C24 H24 0.9300 ?
